data_1001262
_chemical_name_systematic 'Cobalt nickel vanadium oxide (1/1/1/4)'
_chemical_formula_structural 'Co Ni V O4'
_chemical_formula_sum 'Co Ni O4 V'
_publ_section_title
;
Etude cristallographique et magnetique de la solution solide V O~4~
Co~2-2X~ Ni~2X~.
;

loop_
_publ_author_name
'Bernier, J C'
'Poix, P'
'Michel, A'

_journal_name_full
;
Comptes Rendus Hebdomadaires des Seances de l'Academie des Sciences
(1884 - 1965)
;
_journal_coden_ASTM COREAF
_journal_volume 254
_journal_year 1962
_journal_page_first 2351
_journal_page_last 2353
_cell_length_a 8.361
_cell_length_b 8.361
_cell_length_c 8.361
_cell_angle_alpha 90
_cell_angle_beta 90
_cell_angle_gamma 90
_cell_volume 584.5
_cell_formula_units_Z 0

loop_
_atom_site_label
_atom_site_fract_x
_atom_site_fract_y
_atom_site_fract_z
? ? ? ?

_cod_database_code 1001262
